data_4037167
loop_
_publ_author_name
'Jiao, Lihui'
'Bu, Liwei'
'Ye, Xinyi'
'Zhao, Xiaowei'
'Jiang, Zhiyong'

_publ_section_title
;
 Catalytic Asymmetric Conjugate Addition and Sulfenylation of
 Diarylthiazolidin-2,4-diones.
;
_journal_issue 20
_journal_name_full 'The Journal of organic chemistry'
_journal_page_first 9620
_journal_page_last 9629
_journal_paper_doi 10.1021/acs.joc.6b01637
_journal_volume 81
_journal_year 2016
_chemical_absolute_configuration S
_chemical_formula_moiety 'C24 H20 N2 O5 S'
_chemical_formula_sum 'C24 H20 N2 O5 S'
_chemical_formula_weight 448.48
_space_group_crystal_system orthorhombic
_space_group_IT_number 19
_space_group_name_Hall 'P 2ac 2ab'
_space_group_name_H-M_alt 'P 21 21 21'
_atom_sites_solution_hydrogens geom
_atom_sites_solution_primary iterative
_audit_creation_date 2015-04-23
_audit_creation_method
;
Olex2 1.2
(compiled 2015.01.26 svn.r3150 for OlexSys, GUI svn.r4998)
;
_cell_angle_alpha 90
_cell_angle_beta 90
_cell_angle_gamma 90
_cell_formula_units_Z 4
_cell_length_a 8.6723(2)
_cell_length_b 16.0081(4)
_cell_length_c 16.3709(3)
_cell_measurement_reflns_used 3374
_cell_measurement_temperature 291(2)
_cell_measurement_theta_max 72.0590
_cell_measurement_theta_min 5.3920
_cell_volume 2272.72(9)
_computing_cell_refinement
;
CrysAlisPro, Agilent Technologies,
Version 1.171.36.32 (release 02-08-2013 CrysAlis171 .NET)
(compiled Aug  2 2013,16:46:58)
;
_computing_data_collection
;
CrysAlisPro, Agilent Technologies,
Version 1.171.36.32 (release 02-08-2013 CrysAlis171 .NET)
(compiled Aug  2 2013,16:46:58)
;
_computing_data_reduction
;
CrysAlisPro, Agilent Technologies,
Version 1.171.36.32 (release 02-08-2013 CrysAlis171 .NET)
(compiled Aug  2 2013,16:46:58)
;
_computing_molecular_graphics 'Olex2 (Dolomanov et al., 2009)'
_computing_publication_material 'Olex2 (Dolomanov et al., 2009)'
_computing_structure_refinement 'ShelXL (Sheldrick, 2008)'
_computing_structure_solution
;
Superflip (Palatinus & Chapuis, 2007;Palatinus & van der Lee, 2008;
Palatinus et al., 2012)
;
_diffrn_ambient_temperature 291.15
_diffrn_detector_area_resol_mean 16.2312
_diffrn_measured_fraction_theta_full 1.000
_diffrn_measured_fraction_theta_max 1.000
_diffrn_measurement_details
;
#__ type_ start__ end____ width___ exp.time_
  1 omega   36.00   66.00   1.0000    1.0000
omega____ theta____ kappa____ phi______ frames
    -        0.0000   57.0000 -150.0000 30

#__ type_ start__ end____ width___ exp.time_
  2 omega  -72.00  -46.00   1.0000    1.0000
omega____ theta____ kappa____ phi______ frames
    -        0.0000  178.0000   90.0000 26

#__ type_ start__ end____ width___ exp.time_
  3 omega  -20.00   14.00   1.0000    1.0000
omega____ theta____ kappa____ phi______ frames
    -        0.0000   57.0000 -150.0000 34

#__ type_ start__ end____ width___ exp.time_
  4 omega   -3.00   82.00   1.0000    8.0000
omega____ theta____ kappa____ phi______ frames
    -       56.0000  -37.0000  150.0000 85

#__ type_ start__ end____ width___ exp.time_
  5 omega  -16.00   64.00   1.0000    8.0000
omega____ theta____ kappa____ phi______ frames
    -       56.0000  -19.0000   60.0000 80

#__ type_ start__ end____ width___ exp.time_
  6 omega   35.00   75.00   1.0000    8.0000
omega____ theta____ kappa____ phi______ frames
    -       56.0000  -57.0000  -60.0000 40

#__ type_ start__ end____ width___ exp.time_
  7 omega   -3.00   22.00   1.0000    8.0000
omega____ theta____ kappa____ phi______ frames
    -       56.0000  -99.0000  -90.0000 25

#__ type_ start__ end____ width___ exp.time_
  8 omega   35.00   86.00   1.0000    8.0000
omega____ theta____ kappa____ phi______ frames
    -       56.0000  -99.0000  -90.0000 51

#__ type_ start__ end____ width___ exp.time_
  9 omega   48.00  105.00   1.0000   14.0000
omega____ theta____ kappa____ phi______ frames
    -      112.0000  -94.0000  -90.0000 57

#__ type_ start__ end____ width___ exp.time_
 10 omega   41.00   98.00   1.0000   14.0000
omega____ theta____ kappa____ phi______ frames
    -      112.0000  -45.0000  -30.0000 57

#__ type_ start__ end____ width___ exp.time_
 11 omega   44.00   70.00   1.0000   14.0000
omega____ theta____ kappa____ phi______ frames
    -      112.0000  -30.0000  150.0000 26

#__ type_ start__ end____ width___ exp.time_
 12 omega   45.00  108.00   1.0000   14.0000
omega____ theta____ kappa____ phi______ frames
    -      112.0000  -94.0000    0.0000 63

#__ type_ start__ end____ width___ exp.time_
 13 omega   86.00  177.00   1.0000   14.0000
omega____ theta____ kappa____ phi______ frames
    -      112.0000   30.0000  -60.0000 91

#__ type_ start__ end____ width___ exp.time_
 14 omega  126.00  151.00   1.0000   14.0000
omega____ theta____ kappa____ phi______ frames
    -      112.0000  178.0000 -150.0000 25

#__ type_ start__ end____ width___ exp.time_
 15 omega   60.00   90.00   1.0000   14.0000
omega____ theta____ kappa____ phi______ frames
    -      112.0000  -30.0000  -90.0000 30

#__ type_ start__ end____ width___ exp.time_
 16 omega   44.00   94.00   1.0000   14.0000
omega____ theta____ kappa____ phi______ frames
    -      112.0000  -45.0000 -120.0000 50

#__ type_ start__ end____ width___ exp.time_
 17 omega   39.00   90.00   1.0000   14.0000
omega____ theta____ kappa____ phi______ frames
    -      112.0000  -30.0000 -180.0000 51

#__ type_ start__ end____ width___ exp.time_
 18 omega  -69.00   21.00   1.0000    1.0000
omega____ theta____ kappa____ phi______ frames
    -        0.0000  -57.0000  150.0000 90

#__ type_ start__ end____ width___ exp.time_
 19 omega  -77.00  -32.00   1.0000    1.0000
omega____ theta____ kappa____ phi______ frames
    -        0.0000  178.0000  -60.0000 45
;
_diffrn_measurement_device_type 'Xcalibur, Eos, Gemini'
_diffrn_measurement_method '\w scans'
_diffrn_orient_matrix_UB_11 -0.0031754000
_diffrn_orient_matrix_UB_12 -0.0897673000
_diffrn_orient_matrix_UB_13 -0.0338996000
_diffrn_orient_matrix_UB_21 0.0182511000
_diffrn_orient_matrix_UB_22 0.0343411000
_diffrn_orient_matrix_UB_23 -0.0873760000
_diffrn_orient_matrix_UB_31 0.1766619000
_diffrn_orient_matrix_UB_32 -0.0051792000
_diffrn_orient_matrix_UB_33 0.0083780000
_diffrn_radiation_monochromator graphite
_diffrn_radiation_type CuK\a
_diffrn_radiation_wavelength 1.54184
_diffrn_reflns_av_R_equivalents 0.0282
_diffrn_reflns_av_unetI/netI 0.0382
_diffrn_reflns_Laue_measured_fraction_full 1.000
_diffrn_reflns_Laue_measured_fraction_max 1.000
_diffrn_reflns_limit_h_max 10
_diffrn_reflns_limit_h_min -5
_diffrn_reflns_limit_k_max 19
_diffrn_reflns_limit_k_min -19
_diffrn_reflns_limit_l_max 19
_diffrn_reflns_limit_l_min -19
_diffrn_reflns_number 8203
_diffrn_reflns_point_group_measured_fraction_full 1.000
_diffrn_reflns_point_group_measured_fraction_max 1.000
_diffrn_reflns_theta_full 67.079
_diffrn_reflns_theta_max 67.079
_diffrn_reflns_theta_min 3.862
_diffrn_source 'Enhance (Cu) X-ray Source'
_exptl_absorpt_coefficient_mu 1.585
_exptl_absorpt_correction_T_max 1.00000
_exptl_absorpt_correction_T_min 0.86779
_exptl_absorpt_correction_type multi-scan
_exptl_absorpt_process_details
;
CrysAlisPro, Agilent Technologies,
Version 1.171.36.32 (release 02-08-2013 CrysAlis171 .NET)
(compiled Aug  2 2013,16:46:58)
Empirical absorption correction using spherical harmonics,
 implemented in SCALE3 ABSPACK scaling algorithm.
;
_exptl_crystal_colour
;
;
_exptl_crystal_density_diffrn 1.311
_exptl_crystal_description
;
;
_exptl_crystal_F_000 936
_exptl_crystal_size_max 0.19
_exptl_crystal_size_mid 0.17
_exptl_crystal_size_min 0.16
_refine_diff_density_max 0.151
_refine_diff_density_min -0.150
_refine_diff_density_rms 0.034
_refine_ls_abs_structure_details
;
 Flack x determined using 1336 quotients [(I+)-(I-)]/[(I+)+(I-)]
 (Parsons, Flack and Wagner, Acta Cryst. B69 (2013) 249-259).
;
_refine_ls_abs_structure_Flack 0.025(14)
_refine_ls_extinction_method none
_refine_ls_goodness_of_fit_ref 1.017
_refine_ls_hydrogen_treatment constr
_refine_ls_matrix_type full
_refine_ls_number_parameters 290
_refine_ls_number_reflns 4076
_refine_ls_number_restraints 0
_refine_ls_restrained_S_all 1.017
_refine_ls_R_factor_all 0.0447
_refine_ls_R_factor_gt 0.0378
_refine_ls_shift/su_max 0.001
_refine_ls_shift/su_mean 0.000
_refine_ls_structure_factor_coef Fsqd
_refine_ls_weighting_details 'w=1/[\s^2^(Fo^2^)+(0.0492P)^2^] where P=(Fo^2^+2Fc^2^)/3'
_refine_ls_weighting_scheme calc
_refine_ls_wR_factor_gt 0.0914
_refine_ls_wR_factor_ref 0.0958
_reflns_Friedel_coverage 0.747
_reflns_Friedel_fraction_full 0.999
_reflns_Friedel_fraction_max 0.999
_reflns_number_gt 3567
_reflns_number_total 4076
_reflns_threshold_expression 'I > 2\s(I)'
_cod_data_source_file jo6b01637_si_003.cif
_cod_data_source_block jlh06047
_cod_database_code 4037167
_chemical_oxdiff_formula C20H20N4O4S1
_shelx_space_group_comment
;
The symmetry employed for this shelxl refinement is uniquely defined
by the following loop, which should always be used as a source of
symmetry information in preference to the above space-group names.
They are only intended as comments.
;
_shelx_estimated_absorpt_t_max 0.786
_shelx_estimated_absorpt_t_min 0.753
_reflns_odcompleteness_completeness 99.87
_reflns_odcompleteness_iscentric 1
_reflns_odcompleteness_theta 66.97
_olex2_refinement_description
;
1. Fixed Uiso
 At 1.2 times of:
  All C(H) groups, All C(H,H) groups
 At 1.5 times of:
  All C(H,H,H) groups
2.a Ternary CH refined with riding coordinates:
 C4(H4)
2.b Secondary CH2 refined with riding coordinates:
 C5(H5A,H5B)
2.c Aromatic/amide H refined with riding coordinates:
 C7(H7), C8(H8), C10(H10), C11(H11), C14(H14), C15(H15), C16(H16), C17(H17),
 C18(H18), C20(H20), C21(H21), C22(H22), C23(H23), C24(H24)
2.d Idealised Me refined as rotating group:
 C12(H12A,H12B,H12C)
;
_shelx_shelxl_version_number 2014/7
_olex2_submission_special_instructions 'No special instructions were received'

loop_
_space_group_symop_operation_xyz
'x, y, z'
'-x+1/2, -y, z+1/2'
'x+1/2, -y+1/2, -z'
'-x, y+1/2, -z+1/2'

loop_
_atom_site_label
_atom_site_type_symbol
_atom_site_fract_x
_atom_site_fract_y
_atom_site_fract_z
_atom_site_U_iso_or_equiv
_atom_site_adp_type
_atom_site_occupancy
_atom_site_site_symmetry_order
_atom_site_calc_flag
_atom_site_refinement_flags_posn
C1 C 0.2572(4) 0.5049(2) 0.17203(18) 0.0487(7) Uani 1 1 d .
C2 C 0.3862(3) 0.39074(18) 0.23278(18) 0.0405(6) Uani 1 1 d .
C3 C 0.3347(4) 0.43599(19) 0.31123(17) 0.0408(7) Uani 1 1 d .
C4 C 0.4812(4) 0.4571(2) 0.36271(17) 0.0419(7) Uani 1 1 d .
H4 H 0.5291 0.4037 0.3773 0.050 Uiso 1 1 calc R
C5 C 0.4318(4) 0.4980(2) 0.44236(19) 0.0506(8) Uani 1 1 d .
H5A H 0.3818 0.5509 0.4308 0.061 Uiso 1 1 calc R
H5B H 0.3582 0.4624 0.4702 0.061 Uiso 1 1 calc R
C6 C 0.3619(4) 0.39294(19) 0.08350(17) 0.0436(7) Uani 1 1 d .
C7 C 0.2674(5) 0.3303(2) 0.05653(19) 0.0522(8) Uani 1 1 d .
H7 H 0.1869 0.3118 0.0894 0.063 Uiso 1 1 calc R
C8 C 0.2909(5) 0.2942(2) -0.0197(2) 0.0546(9) Uani 1 1 d .
H8 H 0.2260 0.2521 -0.0385 0.066 Uiso 1 1 calc R
C9 C 0.4124(5) 0.3218(2) -0.06716(19) 0.0501(8) Uani 1 1 d .
C10 C 0.5074(5) 0.3849(3) -0.0396(2) 0.0603(10) Uani 1 1 d .
H10 H 0.5883 0.4036 -0.0721 0.072 Uiso 1 1 calc R
C11 C 0.4825(5) 0.4206(3) 0.0363(2) 0.0585(9) Uani 1 1 d .
H11 H 0.5468 0.4629 0.0552 0.070 Uiso 1 1 calc R
C12 C 0.3435(7) 0.2334(3) -0.1786(2) 0.0827(15) Uani 1 1 d .
H12A H 0.3802 0.2185 -0.2320 0.124 Uiso 1 1 calc GR
H12B H 0.2432 0.2584 -0.1831 0.124 Uiso 1 1 calc GR
H12C H 0.3371 0.1842 -0.1452 0.124 Uiso 1 1 calc GR
C13 C 0.2242(4) 0.3776(2) 0.35819(17) 0.0457(7) Uani 1 1 d .
C14 C 0.0729(5) 0.3979(3) 0.3738(3) 0.0731(12) Uani 1 1 d .
H14 H 0.0342 0.4491 0.3564 0.088 Uiso 1 1 calc R
C15 C -0.0221(6) 0.3429(4) 0.4152(3) 0.0988(18) Uani 1 1 d .
H15 H -0.1238 0.3577 0.4261 0.119 Uiso 1 1 calc R
C16 C 0.0326(6) 0.2667(4) 0.4403(3) 0.0881(15) Uani 1 1 d .
H16 H -0.0322 0.2294 0.4672 0.106 Uiso 1 1 calc R
C17 C 0.1826(6) 0.2459(3) 0.4255(2) 0.0710(11) Uani 1 1 d .
H17 H 0.2207 0.1947 0.4433 0.085 Uiso 1 1 calc R
C18 C 0.2780(5) 0.3005(2) 0.3844(2) 0.0562(9) Uani 1 1 d .
H18 H 0.3798 0.2854 0.3742 0.067 Uiso 1 1 calc R
C19 C 0.6014(4) 0.50645(19) 0.31578(17) 0.0418(7) Uani 1 1 d .
C20 C 0.7131(4) 0.4637(2) 0.2724(2) 0.0526(8) Uani 1 1 d .
H20 H 0.7142 0.4056 0.2738 0.063 Uiso 1 1 calc R
C21 C 0.8234(4) 0.5056(3) 0.2268(3) 0.0651(10) Uani 1 1 d .
H21 H 0.8956 0.4756 0.1967 0.078 Uiso 1 1 calc R
C22 C 0.8261(5) 0.5906(3) 0.2261(3) 0.0696(11) Uani 1 1 d .
H22 H 0.9008 0.6189 0.1961 0.084 Uiso 1 1 calc R
C23 C 0.7180(5) 0.6346(2) 0.2699(3) 0.0710(11) Uani 1 1 d .
H23 H 0.7205 0.6927 0.2697 0.085 Uiso 1 1 calc R
C24 C 0.6051(4) 0.5934(2) 0.3144(2) 0.0558(9) Uani 1 1 d .
H24 H 0.5319 0.6238 0.3433 0.067 Uiso 1 1 calc R
N1 N 0.3344(3) 0.42948(16) 0.16269(15) 0.0440(6) Uani 1 1 d .
N2 N 0.5682(4) 0.5125(2) 0.49638(17) 0.0558(7) Uani 1 1 d .
O1 O 0.2072(4) 0.54676(17) 0.11739(14) 0.0718(8) Uani 1 1 d .
O2 O 0.4618(3) 0.32775(14) 0.23277(13) 0.0517(6) Uani 1 1 d .
O3 O 0.4464(4) 0.29091(17) -0.14249(15) 0.0678(8) Uani 1 1 d .
O4 O 0.5797(4) 0.5792(2) 0.5298(2) 0.0896(10) Uani 1 1 d .
O5 O 0.6611(4) 0.4566(2) 0.50452(18) 0.0829(9) Uani 1 1 d .
S1 S 0.23944(10) 0.53138(5) 0.27580(5) 0.0480(2) Uani 1 1 d .

loop_
_atom_site_aniso_label
_atom_site_aniso_U_11
_atom_site_aniso_U_22
_atom_site_aniso_U_33
_atom_site_aniso_U_23
_atom_site_aniso_U_13
_atom_site_aniso_U_12
C1 0.0532(18) 0.0553(17) 0.0377(14) -0.0022(13) -0.0043(15) 0.0027(16)
C2 0.0434(15) 0.0436(16) 0.0344(14) -0.0018(13) -0.0003(13) -0.0039(13)
C3 0.0444(17) 0.0455(16) 0.0324(14) -0.0010(12) -0.0010(13) 0.0044(14)
C4 0.0470(17) 0.0468(17) 0.0319(13) -0.0019(13) -0.0024(13) 0.0056(14)
C5 0.0519(18) 0.064(2) 0.0357(15) -0.0087(14) -0.0010(14) 0.0017(17)
C6 0.0503(17) 0.0487(17) 0.0319(14) -0.0022(13) -0.0035(13) 0.0031(15)
C7 0.061(2) 0.0541(18) 0.0416(15) -0.0008(14) 0.0073(16) -0.0082(18)
C8 0.068(2) 0.0486(18) 0.0477(18) -0.0072(14) -0.0067(17) -0.0093(17)
C9 0.067(2) 0.0480(18) 0.0354(15) -0.0033(13) -0.0048(16) 0.0063(16)
C10 0.062(2) 0.074(2) 0.0454(18) -0.0060(18) 0.0090(17) -0.014(2)
C11 0.063(2) 0.066(2) 0.0469(18) -0.0117(17) 0.0022(17) -0.0164(19)
C12 0.135(4) 0.065(2) 0.048(2) -0.0201(19) -0.010(3) -0.005(3)
C13 0.0480(18) 0.0587(18) 0.0303(13) -0.0035(12) 0.0008(13) -0.0033(15)
C14 0.062(2) 0.088(3) 0.069(3) 0.011(2) 0.015(2) 0.010(2)
C15 0.064(3) 0.130(5) 0.102(4) 0.033(4) 0.033(3) 0.003(3)
C16 0.086(3) 0.106(4) 0.073(3) 0.021(3) 0.019(3) -0.023(3)
C17 0.088(3) 0.069(3) 0.057(2) 0.0102(19) 0.001(2) -0.015(2)
C18 0.059(2) 0.0572(19) 0.0524(19) 0.0043(15) 0.0005(17) -0.0046(18)
C19 0.0445(16) 0.0477(16) 0.0331(13) 0.0009(12) -0.0029(12) 0.0042(14)
C20 0.0501(17) 0.0551(17) 0.0526(17) -0.0055(17) 0.0040(16) 0.0011(16)
C21 0.0501(19) 0.087(3) 0.058(2) -0.005(2) 0.0076(18) -0.0029(19)
C22 0.057(2) 0.087(3) 0.065(2) 0.019(2) 0.002(2) -0.011(2)
C23 0.076(3) 0.0525(19) 0.085(3) 0.023(2) -0.008(3) -0.0059(19)
C24 0.055(2) 0.0520(19) 0.061(2) 0.0014(16) -0.0017(17) 0.0049(17)
N1 0.0503(15) 0.0483(14) 0.0332(12) -0.0029(11) -0.0028(11) 0.0020(12)
N2 0.0665(19) 0.0663(19) 0.0346(13) -0.0056(13) -0.0053(13) -0.0002(16)
O1 0.098(2) 0.0738(17) 0.0434(13) 0.0052(12) -0.0148(13) 0.0271(16)
O2 0.0644(14) 0.0481(12) 0.0426(11) -0.0037(10) 0.0001(11) 0.0123(11)
O3 0.091(2) 0.0716(17) 0.0412(13) -0.0160(12) 0.0049(14) 0.0023(16)
O4 0.101(2) 0.082(2) 0.086(2) -0.0322(18) -0.0280(19) -0.0012(19)
O5 0.089(2) 0.089(2) 0.0708(18) -0.0059(17) -0.0314(16) 0.0219(19)
S1 0.0544(4) 0.0507(4) 0.0388(3) -0.0044(3) -0.0044(4) 0.0132(4)

loop_
_atom_type_symbol
_atom_type_description
_atom_type_scat_dispersion_real
_atom_type_scat_dispersion_imag
_atom_type_scat_source
C C 0.0181 0.0091 'International Tables Vol C Tables 4.2.6.8 and 6.1.1.4'
H H 0.0000 0.0000 'International Tables Vol C Tables 4.2.6.8 and 6.1.1.4'
N N 0.0311 0.0180 'International Tables Vol C Tables 4.2.6.8 and 6.1.1.4'
O O 0.0492 0.0322 'International Tables Vol C Tables 4.2.6.8 and 6.1.1.4'
S S 0.3331 0.5567 'International Tables Vol C Tables 4.2.6.8 and 6.1.1.4'

loop_
_geom_angle_atom_site_label_1
_geom_angle_atom_site_label_2
_geom_angle_atom_site_label_3
_geom_angle
N1 C1 S1 111.0(2)
O1 C1 N1 125.3(3)
O1 C1 S1 123.7(3)
N1 C2 C3 112.8(2)
O2 C2 C3 123.5(3)
O2 C2 N1 123.6(3)
C2 C3 C4 108.4(2)
C2 C3 C13 108.1(2)
C2 C3 S1 105.00(19)
C4 C3 S1 111.0(2)
C13 C3 C4 111.6(2)
C13 C3 S1 112.5(2)
C3 C4 H4 106.7
C5 C4 C3 109.1(2)
C5 C4 H4 106.7
C19 C4 C3 113.5(2)
C19 C4 H4 106.7
C19 C4 C5 113.8(3)
C4 C5 H5A 109.5
C4 C5 H5B 109.5
H5A C5 H5B 108.1
N2 C5 C4 110.6(3)
N2 C5 H5A 109.5
N2 C5 H5B 109.5
C7 C6 C11 120.7(3)
C7 C6 N1 119.2(3)
C11 C6 N1 120.0(3)
C6 C7 H7 119.8
C6 C7 C8 120.5(3)
C8 C7 H7 119.8
C7 C8 H8 120.6
C9 C8 C7 118.9(3)
C9 C8 H8 120.6
C10 C9 C8 120.4(3)
O3 C9 C8 123.9(3)
O3 C9 C10 115.7(3)
C9 C10 H10 119.9
C9 C10 C11 120.2(4)
C11 C10 H10 119.9
C6 C11 C10 119.3(3)
C6 C11 H11 120.3
C10 C11 H11 120.3
H12A C12 H12B 109.5
H12A C12 H12C 109.5
H12B C12 H12C 109.5
O3 C12 H12A 109.5
O3 C12 H12B 109.5
O3 C12 H12C 109.5
C14 C13 C3 122.8(3)
C14 C13 C18 118.3(4)
C18 C13 C3 118.9(3)
C13 C14 H14 119.7
C13 C14 C15 120.6(5)
C15 C14 H14 119.7
C14 C15 H15 119.8
C16 C15 C14 120.5(5)
C16 C15 H15 119.8
C15 C16 H16 120.2
C17 C16 C15 119.5(5)
C17 C16 H16 120.2
C16 C17 H17 119.8
C16 C17 C18 120.3(5)
C18 C17 H17 119.8
C13 C18 H18 119.6
C17 C18 C13 120.8(4)
C17 C18 H18 119.6
C20 C19 C4 118.9(3)
C20 C19 C24 118.0(3)
C24 C19 C4 123.1(3)
C19 C20 H20 119.3
C19 C20 C21 121.4(3)
C21 C20 H20 119.3
C20 C21 H21 120.0
C22 C21 C20 120.0(4)
C22 C21 H21 120.0
C21 C22 H22 120.1
C21 C22 C23 119.7(4)
C23 C22 H22 120.1
C22 C23 H23 119.6
C22 C23 C24 120.8(4)
C24 C23 H23 119.6
C19 C24 H24 120.0
C23 C24 C19 120.1(4)
C23 C24 H24 120.0
C1 N1 C6 122.1(3)
C2 N1 C1 117.1(2)
C2 N1 C6 120.8(3)
O4 N2 C5 118.1(3)
O4 N2 O5 123.4(3)
O5 N2 C5 118.5(3)
C9 O3 C12 118.7(3)
C1 S1 C3 93.77(14)

loop_
_geom_bond_atom_site_label_1
_geom_bond_atom_site_label_2
_geom_bond_distance
C1 N1 1.390(4)
C1 O1 1.199(4)
C1 S1 1.758(3)
C2 C3 1.541(4)
C2 N1 1.379(4)
C2 O2 1.203(4)
C3 C4 1.562(4)
C3 C13 1.544(4)
C3 S1 1.831(3)
C4 H4 0.9800
C4 C5 1.521(4)
C4 C19 1.517(4)
C5 H5A 0.9700
C5 H5B 0.9700
C5 N2 1.494(4)
C6 C7 1.367(5)
C6 C11 1.373(5)
C6 N1 1.442(4)
C7 H7 0.9300
C7 C8 1.391(5)
C8 H8 0.9300
C8 C9 1.381(5)
C9 C10 1.379(5)
C9 O3 1.361(4)
C10 H10 0.9300
C10 C11 1.385(5)
C11 H11 0.9300
C12 H12A 0.9600
C12 H12B 0.9600
C12 H12C 0.9600
C12 O3 1.411(5)
C13 C14 1.376(5)
C13 C18 1.388(5)
C14 H14 0.9300
C14 C15 1.383(6)
C15 H15 0.9300
C15 C16 1.373(8)
C16 H16 0.9300
C16 C17 1.365(7)
C17 H17 0.9300
C17 C18 1.378(5)
C18 H18 0.9300
C19 C20 1.382(4)
C19 C24 1.392(5)
C20 H20 0.9300
C20 C21 1.387(5)
C21 H21 0.9300
C21 C22 1.361(6)
C22 H22 0.9300
C22 C23 1.375(6)
C23 H23 0.9300
C23 C24 1.387(5)
C24 H24 0.9300
N2 O4 1.204(4)
N2 O5 1.211(4)

loop_
_geom_torsion_atom_site_label_1
_geom_torsion_atom_site_label_2
_geom_torsion_atom_site_label_3
_geom_torsion_atom_site_label_4
_geom_torsion
C2 C3 C4 C5 -177.3(3)
C2 C3 C4 C19 54.8(3)
C2 C3 C13 C14 -117.9(4)
C2 C3 C13 C18 60.7(4)
C2 C3 S1 C1 4.0(2)
C3 C2 N1 C1 5.1(4)
C3 C2 N1 C6 -175.6(3)
C3 C4 C5 N2 175.2(3)
C3 C4 C19 C20 -89.5(3)
C3 C4 C19 C24 90.7(4)
C3 C13 C14 C15 179.1(4)
C3 C13 C18 C17 -179.0(3)
C4 C3 C13 C14 123.0(4)
C4 C3 C13 C18 -58.4(4)
C4 C3 S1 C1 120.9(2)
C4 C5 N2 O4 134.9(4)
C4 C5 N2 O5 -45.3(4)
C4 C19 C20 C21 178.4(3)
C4 C19 C24 C23 -179.8(3)
C5 C4 C19 C20 145.0(3)
C5 C4 C19 C24 -34.8(4)
C6 C7 C8 C9 0.9(6)
C7 C6 C11 C10 0.5(6)
C7 C6 N1 C1 -99.7(4)
C7 C6 N1 C2 81.1(4)
C7 C8 C9 C10 -0.8(6)
C7 C8 C9 O3 179.8(3)
C8 C9 C10 C11 0.6(6)
C8 C9 O3 C12 6.8(5)
C9 C10 C11 C6 -0.4(6)
C10 C9 O3 C12 -172.6(4)
C11 C6 C7 C8 -0.7(6)
C11 C6 N1 C1 80.8(4)
C11 C6 N1 C2 -98.5(4)
C13 C3 C4 C5 -58.4(3)
C13 C3 C4 C19 173.7(3)
C13 C3 S1 C1 -113.3(2)
C13 C14 C15 C16 -0.9(8)
C14 C13 C18 C17 -0.4(5)
C14 C15 C16 C17 1.2(9)
C15 C16 C17 C18 -1.1(8)
C16 C17 C18 C13 0.7(6)
C18 C13 C14 C15 0.5(7)
C19 C4 C5 N2 -57.1(4)
C19 C20 C21 C22 2.0(6)
C20 C19 C24 C23 0.5(5)
C20 C21 C22 C23 -0.8(6)
C21 C22 C23 C24 -0.5(6)
C22 C23 C24 C19 0.7(6)
C24 C19 C20 C21 -1.8(5)
N1 C1 S1 C3 -1.6(3)
N1 C2 C3 C4 -124.4(3)
N1 C2 C3 C13 114.6(3)
N1 C2 C3 S1 -5.7(3)
N1 C6 C7 C8 179.8(3)
N1 C6 C11 C10 180.0(4)
O1 C1 N1 C2 178.9(4)
O1 C1 N1 C6 -0.3(5)
O1 C1 S1 C3 177.7(4)
O2 C2 C3 C4 56.5(4)
O2 C2 C3 C13 -64.6(4)
O2 C2 C3 S1 175.1(3)
O2 C2 N1 C1 -175.7(3)
O2 C2 N1 C6 3.6(5)
O3 C9 C10 C11 180.0(4)
S1 C1 N1 C2 -1.8(4)
S1 C1 N1 C6 178.9(3)
S1 C3 C4 C5 67.9(3)
S1 C3 C4 C19 -60.0(3)
S1 C3 C13 C14 -2.5(4)
S1 C3 C13 C18 176.1(2)
